data_2016171
loop_
_publ_author_name
'Kurakevych, Oleksandr O.'
'Solozhenko, Vladimir L.'

_publ_section_title
;
 Rhombohedral boron subnitride, B~13~N~2~, by X-ray powder diffraction
;
_journal_coeditor_code SQ3084
_journal_issue 9
_journal_name_full 'Acta Crystallographica Section C'
_journal_page_first i80
_journal_page_last i82
_journal_paper_doi 10.1107/S0108270107037353
_journal_volume 63
_journal_year 2007
_chemical_formula_moiety B
_chemical_formula_structural B
_chemical_formula_sum B
_chemical_formula_weight 10.81
_chemical_name_common 'beta-rhombohedral boron'
_chemical_name_systematic ' boron'
_space_group_IT_number 166
_symmetry_cell_setting trigonal
_symmetry_space_group_name_Hall '-P 3* 2'
_symmetry_space_group_name_H-M 'R -3 m :R'
_cell_angle_alpha 65.351(3)
_cell_angle_beta 65.3509
_cell_angle_gamma 65.3509
_cell_formula_units_Z 105
_cell_length_a 10.1398(3)
_cell_length_b 10.1398
_cell_length_c 10.1398
_cell_measurement_temperature 297
_cell_volume 823.05(3)
_computing_cell_refinement 'program (reference)?'
_computing_data_collection 'program (reference)?'
_computing_data_reduction 'program (reference)?'
_computing_molecular_graphics 'program (reference)?'
_computing_publication_material 'program (reference)?'
_computing_structure_refinement GSAS
_computing_structure_solution 'program (reference)?'
_diffrn_ambient_temperature 297
_diffrn_measurement_device_type 'G3000 TEXT Inel'
_diffrn_radiation_type 'Cu K\a'
_diffrn_radiation_wavelength 1.540598
_exptl_crystal_density_diffrn 2.29
_exptl_crystal_F_000 520
_refine_ls_goodness_of_fit_all 3.97
_refine_ls_matrix_type full
_refine_ls_number_parameters 14
_refine_ls_number_restraints 0
_refine_ls_shift/su_max 0.21
_refine_ls_shift/su_mean 0.07
_reflns_number_total 310
_cod_data_source_file sq3084.cif
_cod_data_source_block phase_4
_cod_original_cell_volume 823.0498
_cod_original_sg_symbol_Hall '-P 3 2'
_cod_original_sg_symbol_H-M 'R -3 m r'
_cod_database_code 2016171

loop_
_symmetry_equiv_pos_site_id
_symmetry_equiv_pos_as_xyz
1 +x,+y,+z
2 +z,+x,+y
3 +y,+z,+x
4 +y,+x,+z
5 +z,+y,+x
6 +x,+z,+y
-1 -x,-y,-z
-2 -z,-x,-y
-3 -y,-z,-x
-4 -y,-x,-z
-5 -z,-y,-x
-6 -x,-z,-y

loop_
_atom_site_type_symbol
_atom_site_label
_atom_site_fract_x
_atom_site_fract_y
_atom_site_fract_z
_atom_site_U_iso_or_equiv
_atom_site_thermal_displace_type
_atom_site_occupancy
B B1 0.0025 0.0025 0.168 0.025 Uiso 1.0
B B2 0.1008 0.1008 0.8374 0.025 Uiso 1.0
B B3 0.9933 0.9933 0.6698 0.025 Uiso 1.0
B B4 0.1032 0.1032 0.4921 0.025 Uiso 1.0
B B5 0.17777 0.3473 0.0033 0.025 Uiso 1.0
B B6 0.1673 0.5521 0.8921 0.025 Uiso 1.0
B B7 0.1983 0.1983 0.6874 0.025 Uiso 1.0
B B8 0.3765 0.6826 0.2024 0.025 Uiso 1.0
B B9 0.3622 0.5811 0.0976 0.025 Uiso 1.0
B B10 0.1991 0.1991 0.5061 0.025 Uiso 1.0
B B11 0.3873 0.3873 0.569 0.025 Uiso 1.0
B B12 0.4895 0.4895 0.2178 0.025 Uiso 1.0
B B13 0.3843 0.3843 0.2131 0.025 Uiso 1.0
B B14 0.3848 0.3848 0.3848 0.025 Uiso 1.0
B B15 0.5 0.5 0.5 0.025 Uiso 1.0

loop_
_atom_type_symbol
B

loop_
_cod_related_entry_id
_cod_related_entry_database
_cod_related_entry_code
1 ChemSpider 21535653
